data_4332951
loop_
_publ_author_name
'Mola, Joaquim'
'Rodr\'iguez, Montserrat'
'Romero, Isabel'
'Llobet, Antoni'
'Parella, Teodor'
'Poater, Albert'
'Duran, Miquel'
'Sol\`a, Miquel'
'Benet-Buchholz, Jordi'

_publ_section_title
;
 New Ru Complexes Containing the N-Tridentate bpea and Phosphine
 Ligands:&#x00A0; Consequences of Meridional vs Facial Geometry
;
_journal_issue 26
_journal_name_full 'Inorganic Chemistry'
_journal_page_first 10520
_journal_page_last 10529
_journal_paper_doi 10.1021/ic061126l
_journal_volume 45
_journal_year 2006
_chemical_formula_sum 'C41 H43 B Cl3 F4 N3 P2 Ru'
_chemical_formula_weight 933.95
_chemical_name_systematic
; 
 ? 
;
_space_group_IT_number 14
_symmetry_cell_setting monoclinic
_symmetry_space_group_name_Hall '-P 2yn'
_symmetry_space_group_name_H-M 'P 1 21/n 1'
_atom_sites_solution_hydrogens geom
_atom_sites_solution_primary direct
_atom_sites_solution_secondary difmap
_audit_creation_method SHELXL-97
_cell_angle_alpha 90.00
_cell_angle_beta 94.1120(10)
_cell_angle_gamma 90.00
_cell_formula_units_Z 4
_cell_length_a 13.5744(2)
_cell_length_b 17.3626(3)
_cell_length_c 17.5228(3)
_cell_measurement_temperature 153(2)
_cell_volume 4119.26(12)
_computing_cell_refinement 'Bruker SMART'
_computing_data_collection 'Bruker SMART'
_computing_data_reduction 'Bruker SAINT'
_computing_molecular_graphics 'Bruker SHELXTL'
_computing_publication_material 'Bruker SHELXTL'
_computing_structure_refinement 'SHELXL-97 (Sheldrick, 1997)'
_computing_structure_solution 'SHELXS-97 (Sheldrick, 1990)'
_diffrn_ambient_temperature 153(2)
_diffrn_measured_fraction_theta_full 0.964
_diffrn_measured_fraction_theta_max 0.964
_diffrn_measurement_device_type 'CCD area detector'
_diffrn_measurement_method 'phi and omega scans'
_diffrn_radiation_monochromator graphite
_diffrn_radiation_source 'fine-focus sealed tube'
_diffrn_radiation_type MoK\a
_diffrn_radiation_wavelength 0.71073
_diffrn_reflns_av_R_equivalents 0.0735
_diffrn_reflns_av_sigmaI/netI 0.0495
_diffrn_reflns_limit_h_max 19
_diffrn_reflns_limit_h_min -19
_diffrn_reflns_limit_k_max 25
_diffrn_reflns_limit_k_min -25
_diffrn_reflns_limit_l_max 25
_diffrn_reflns_limit_l_min -25
_diffrn_reflns_number 61593
_diffrn_reflns_theta_full 31.52
_diffrn_reflns_theta_max 31.52
_diffrn_reflns_theta_min 1.65
_exptl_absorpt_coefficient_mu 0.705
_exptl_absorpt_correction_type none
_exptl_crystal_colour yellow
_exptl_crystal_density_diffrn 1.506
_exptl_crystal_density_meas 0
_exptl_crystal_density_method 'not measured'
_exptl_crystal_description block
_exptl_crystal_F_000 1904
_exptl_crystal_size_max 0.40
_exptl_crystal_size_mid 0.30
_exptl_crystal_size_min 0.30
_refine_diff_density_max 1.224
_refine_diff_density_min -1.608
_refine_diff_density_rms 0.105
_refine_ls_extinction_method none
_refine_ls_goodness_of_fit_ref 1.023
_refine_ls_hydrogen_treatment mixed
_refine_ls_matrix_type full
_refine_ls_number_parameters 538
_refine_ls_number_reflns 13254
_refine_ls_number_restraints 0
_refine_ls_restrained_S_all 1.023
_refine_ls_R_factor_all 0.0612
_refine_ls_R_factor_gt 0.0428
_refine_ls_shift/su_max 0.002
_refine_ls_shift/su_mean 0.000
_refine_ls_structure_factor_coef Fsqd
_refine_ls_weighting_details 'calc w=1/[\s^2^(Fo^2^)+(0.0742P)^2^+0.3386P] where P=(Fo^2^+2Fc^2^)/3'
_refine_ls_weighting_scheme calc
_refine_ls_wR_factor_gt 0.1092
_refine_ls_wR_factor_ref 0.1189
_reflns_number_gt 10173
_reflns_number_total 13254
_reflns_threshold_expression >2sigma(I)
_cod_data_source_file ic061126lsup1.cif
_cod_data_source_block rubpadigB
_cod_depositor_comments
;
The following automatic conversions were performed:

'_symmetry_cell_setting' value 'Monoclinic' changed to 'monoclinic'
according to /home/saulius/struct/CIF-dictionaries/cif_core.dic
dictionary named 'cif_core.dic' version 2.4.2 from 2011-04-26.

Automatic conversion script
Id: cif_fix_values 1891 2012-01-12 08:04:46Z andrius 
;
_cod_original_sg_symbol_H-M P2(1)/n
_cod_database_code 4332951

loop_
_symmetry_equiv_pos_as_xyz
'x, y, z'
'-x+1/2, y+1/2, -z+1/2'
'-x, -y, -z'
'x-1/2, -y-1/2, z-1/2'

loop_
_atom_site_label
_atom_site_type_symbol
_atom_site_fract_x
_atom_site_fract_y
_atom_site_fract_z
_atom_site_U_iso_or_equiv
_atom_site_adp_type
_atom_site_occupancy
_atom_site_symmetry_multiplicity
_atom_site_calc_flag
_atom_site_refinement_flags
Ru1 Ru 0.623788(11) 0.820189(8) 0.410354(9) 0.01561(5) Uani 1 1 d .
Cl1 Cl 0.66293(4) 0.95584(3) 0.42347(3) 0.02164(10) Uani 1 1 d .
P1 P 0.69990(4) 0.82870(3) 0.29710(3) 0.01820(10) Uani 1 1 d .
N1 N 0.56988(13) 0.70848(10) 0.41082(10) 0.0198(3) Uani 1 1 d .
C1 C 0.50424(17) 0.69376(12) 0.46394(13) 0.0233(4) Uani 1 1 d .
P2 P 0.78217(4) 0.79411(3) 0.46378(3) 0.01879(11) Uani 1 1 d .
N2 N 0.53943(14) 0.82773(10) 0.51294(10) 0.0199(3) Uani 1 1 d .
C2 C 0.4589(2) 0.62272(15) 0.46924(16) 0.0378(6) Uani 1 1 d .
H2A H 0.4139 0.6139 0.5074 0.049(9) Uiso 1 1 calc R
N3 N 0.47753(13) 0.84962(10) 0.36641(10) 0.0203(3) Uani 1 1 d .
C3 C 0.4796(2) 0.56452(16) 0.41864(17) 0.0444(7) Uani 1 1 d .
H3A H 0.4480 0.5158 0.4209 0.054(10) Uiso 1 1 calc R
C4 C 0.5469(2) 0.57871(14) 0.36503(15) 0.0357(6) Uani 1 1 d .
H4A H 0.5627 0.5399 0.3297 0.054(10) Uiso 1 1 calc R
C5 C 0.59106(19) 0.65022(12) 0.36355(13) 0.0258(4) Uani 1 1 d .
H5A H 0.6388 0.6590 0.3274 0.025(7) Uiso 1 1 calc R
C6 C 0.48268(19) 0.75527(13) 0.52036(15) 0.0303(5) Uani 1 1 d .
H6A H 0.4113 0.7675 0.5143 0.051(9) Uiso 1 1 calc R
H6B H 0.4970 0.7347 0.5727 0.057(10) Uiso 1 1 calc R
C7 C 0.46926(17) 0.89270(12) 0.49653(13) 0.0237(4) Uani 1 1 d .
H7A H 0.5048 0.9423 0.5033 0.020(6) Uiso 1 1 calc R
H7B H 0.4168 0.8913 0.5330 0.025(7) Uiso 1 1 calc R
C8 C 0.42376(16) 0.88694(12) 0.41649(13) 0.0237(4) Uani 1 1 d .
C9 C 0.33169(19) 0.91810(16) 0.39478(16) 0.0346(5) Uani 1 1 d .
H9A H 0.2964 0.9462 0.4305 0.042(9) Uiso 1 1 calc R
C10 C 0.2922(2) 0.90766(18) 0.32068(17) 0.0403(6) Uani 1 1 d .
H10 H 0.2303 0.9298 0.3042 0.049(9) Uiso 1 1 calc R
C11 C 0.34387(19) 0.86472(17) 0.27134(15) 0.0364(6) Uani 1 1 d .
H11A H 0.3165 0.8545 0.2210 0.034(7) Uiso 1 1 calc R
C12 C 0.43601(18) 0.83650(14) 0.29542(13) 0.0275(5) Uani 1 1 d .
H12A H 0.4713 0.8069 0.2608 0.027(7) Uiso 1 1 calc R
C13 C 0.59997(18) 0.84572(15) 0.58482(13) 0.0286(5) Uani 1 1 d .
H13A H 0.6443 0.8892 0.5746 0.023(6) Uiso 1 1 calc R
H13B H 0.6422 0.8006 0.5985 0.028(7) Uiso 1 1 calc R
C14 C 0.5432(2) 0.86642(18) 0.65367(14) 0.0385(6) Uani 1 1 d .
H14A H 0.5895 0.8722 0.6989 0.044(9) Uiso 1 1 calc R
H14B H 0.4958 0.8254 0.6627 0.058(11) Uiso 1 1 calc R
H14C H 0.5078 0.9150 0.6438 0.043(9) Uiso 1 1 calc R
C15 C 0.66991(16) 0.90808(12) 0.22988(12) 0.0223(4) Uani 1 1 d .
C16 C 0.59703(17) 0.96235(12) 0.23999(13) 0.0238(4) Uani 1 1 d .
H16A H 0.5573 0.9580 0.2823 0.019(6) Uiso 1 1 calc R
C17 C 0.58150(19) 1.02328(13) 0.18868(13) 0.0290(5) Uani 1 1 d .
H17A H 0.5308 1.0598 0.1956 0.020(6) Uiso 1 1 calc R
C18 C 0.6402(2) 1.03045(15) 0.12773(15) 0.0361(6) Uani 1 1 d .
H18A H 0.6307 1.0726 0.0934 0.055(10) Uiso 1 1 calc R
C19 C 0.7123(2) 0.97667(16) 0.11665(15) 0.0379(6) Uani 1 1 d .
H19A H 0.7519 0.9815 0.0744 0.041(8) Uiso 1 1 calc R
C20 C 0.72729(19) 0.91528(15) 0.16715(14) 0.0317(5) Uani 1 1 d .
H20A H 0.7768 0.8781 0.1590 0.038(8) Uiso 1 1 calc R
C21 C 0.69885(16) 0.74887(12) 0.22782(12) 0.0217(4) Uani 1 1 d .
C22 C 0.61821(17) 0.74049(13) 0.17446(13) 0.0256(4) Uani 1 1 d .
H22A H 0.5675 0.7783 0.1718 0.030(7) Uiso 1 1 calc R
C23 C 0.6109(2) 0.67776(14) 0.12519(15) 0.0321(5) Uani 1 1 d .
H23A H 0.5549 0.6725 0.0898 0.051(10) Uiso 1 1 calc R
C24 C 0.6854(2) 0.62277(15) 0.12765(16) 0.0359(6) Uani 1 1 d .
H24A H 0.6802 0.5794 0.0945 0.063(11) Uiso 1 1 calc R
C25 C 0.7669(2) 0.63148(16) 0.17849(15) 0.0371(6) Uani 1 1 d .
H25A H 0.8188 0.5948 0.1793 0.074(12) Uiso 1 1 calc R
C26 C 0.77339(19) 0.69373(15) 0.22861(14) 0.0314(5) Uani 1 1 d .
H26A H 0.8295 0.6987 0.2639 0.036(8) Uiso 1 1 calc R
C27 C 0.83087(17) 0.84929(14) 0.32098(13) 0.0270(4) Uani 1 1 d .
H27A H 0.8688 0.8378 0.2761 0.045(9) Uiso 1 1 calc R
H27B H 0.8391 0.9047 0.3331 0.059(10) Uiso 1 1 calc R
C28 C 0.87192(17) 0.80143(15) 0.38930(13) 0.0268(5) Uani 1 1 d .
H28A H 0.9336 0.8254 0.4116 0.034(8) Uiso 1 1 calc R
H28B H 0.8882 0.7491 0.3716 0.034(7) Uiso 1 1 calc R
C29 C 0.83657(17) 0.85794(14) 0.53920(14) 0.0282(5) Uani 1 1 d .
C30 C 0.8750(2) 0.92936(15) 0.52025(19) 0.0391(6) Uani 1 1 d .
H30A H 0.8749 0.9444 0.4681 0.051(10) Uiso 1 1 calc R
C31 C 0.9138(2) 0.97890(17) 0.5778(2) 0.0575(10) Uani 1 1 d .
H31A H 0.9390 1.0278 0.5647 0.048(9) Uiso 1 1 calc R
C32 C 0.9156(3) 0.9568(2) 0.6538(2) 0.0644(12) Uani 1 1 d .
H32A H 0.9425 0.9904 0.6927 0.064(11) Uiso 1 1 calc R
C33 C 0.8785(2) 0.8865(2) 0.67320(19) 0.0534(9) Uani 1 1 d .
H33A H 0.8796 0.8716 0.7254 0.051(10) Uiso 1 1 calc R
C34 C 0.8390(2) 0.83658(18) 0.61629(15) 0.0373(6) Uani 1 1 d .
H34A H 0.8137 0.7879 0.6301 0.054(10) Uiso 1 1 calc R
C35 C 0.81845(16) 0.70145(12) 0.50753(12) 0.0222(4) Uani 1 1 d .
C36 C 0.74998(18) 0.64958(13) 0.53293(12) 0.0259(4) Uani 1 1 d .
H36A H 0.6815 0.6611 0.5266 0.036(8) Uiso 1 1 calc R
C37 C 0.7815(2) 0.58062(15) 0.56766(14) 0.0330(5) Uani 1 1 d .
H37A H 0.7341 0.5454 0.5847 0.043(9) Uiso 1 1 calc R
C38 C 0.8804(2) 0.56321(15) 0.57738(14) 0.0354(6) Uani 1 1 d .
H38A H 0.9011 0.5159 0.6005 0.041(8) Uiso 1 1 calc R
C39 C 0.9503(2) 0.61514(15) 0.55321(15) 0.0345(6) Uani 1 1 d .
H39A H 1.0187 0.6035 0.5602 0.038(8) Uiso 1 1 calc R
C40 C 0.91938(18) 0.68343(14) 0.51906(15) 0.0293(5) Uani 1 1 d .
H40A H 0.9671 0.7189 0.5031 0.035(8) Uiso 1 1 calc R
B1 B 0.5646(2) 0.63855(19) 0.70774(17) 0.0359(6) Uani 1 1 d .
F1 F 0.63118(14) 0.69353(11) 0.68723(12) 0.0529(5) Uani 1 1 d .
F2 F 0.55599(13) 0.64233(13) 0.78621(10) 0.0517(5) Uani 1 1 d .
F3 F 0.60336(18) 0.56616(12) 0.69154(12) 0.0629(5) Uani 1 1 d .
F4 F 0.47396(15) 0.64858(18) 0.66867(12) 0.0802(8) Uani 1 1 d .
Cl1L Cl 1.18556(11) 0.74708(12) 0.46059(8) 0.1143(6) Uani 1 1 d .
Cl2L Cl 1.21003(15) 0.62339(9) 0.35003(9) 0.1204(6) Uani 1 1 d .
C1L C 1.1929(6) 0.7201(3) 0.3667(3) 0.123(3) Uani 1 1 d .
H1LC H 1.2481 0.7488 0.3460 0.184 Uiso 1 1 calc R
H1LD H 1.1313 0.7366 0.3375 0.184 Uiso 1 1 calc R

loop_
_atom_site_aniso_label
_atom_site_aniso_U_11
_atom_site_aniso_U_22
_atom_site_aniso_U_33
_atom_site_aniso_U_23
_atom_site_aniso_U_13
_atom_site_aniso_U_12
Ru1 0.01702(8) 0.01215(7) 0.01740(8) 0.00112(5) -0.00060(5) 0.00103(5)
Cl1 0.0261(2) 0.0141(2) 0.0243(2) 0.00096(17) -0.00106(19) -0.00091(17)
P1 0.0179(2) 0.0178(2) 0.0188(2) 0.00237(18) 0.00051(18) 0.00130(18)
N1 0.0206(8) 0.0152(7) 0.0231(8) 0.0032(6) -0.0026(7) -0.0004(6)
C1 0.0245(11) 0.0196(9) 0.0251(10) 0.0046(8) -0.0024(8) -0.0024(8)
P2 0.0190(2) 0.0165(2) 0.0202(2) -0.00139(18) -0.00303(19) 0.00131(18)
N2 0.0233(9) 0.0167(8) 0.0198(8) 0.0022(6) 0.0013(7) 0.0020(6)
C2 0.0440(15) 0.0312(13) 0.0388(14) 0.0031(10) 0.0078(12) -0.0164(11)
N3 0.0185(8) 0.0198(8) 0.0226(8) 0.0029(7) 0.0002(6) 0.0005(7)
C3 0.0622(19) 0.0256(12) 0.0459(16) -0.0045(11) 0.0069(14) -0.0211(12)
C4 0.0524(16) 0.0213(11) 0.0325(13) -0.0034(9) -0.0022(11) -0.0058(10)
C5 0.0366(13) 0.0183(9) 0.0222(10) 0.0006(8) -0.0003(9) 0.0006(9)
C6 0.0356(13) 0.0203(10) 0.0364(13) 0.0039(9) 0.0129(10) 0.0008(9)
C7 0.0241(10) 0.0222(10) 0.0251(10) 0.0005(8) 0.0029(8) 0.0058(8)
C8 0.0219(10) 0.0215(10) 0.0277(11) 0.0032(8) 0.0014(8) 0.0029(8)
C9 0.0240(11) 0.0405(14) 0.0390(14) -0.0008(11) -0.0009(10) 0.0086(10)
C10 0.0257(12) 0.0503(16) 0.0435(15) 0.0043(12) -0.0078(11) 0.0088(11)
C11 0.0263(12) 0.0517(16) 0.0298(12) 0.0037(11) -0.0069(10) -0.0045(11)
C12 0.0241(11) 0.0335(12) 0.0248(10) 0.0009(9) -0.0005(8) -0.0032(9)
C13 0.0296(12) 0.0343(12) 0.0218(10) 0.0011(9) -0.0001(9) 0.0073(10)
C14 0.0420(15) 0.0506(16) 0.0233(11) -0.0041(11) 0.0041(10) 0.0111(13)
C15 0.0240(10) 0.0203(9) 0.0222(10) 0.0039(8) -0.0015(8) -0.0036(8)
C16 0.0285(11) 0.0183(9) 0.0237(10) 0.0003(8) -0.0035(8) -0.0012(8)
C17 0.0385(13) 0.0176(9) 0.0289(11) 0.0025(8) -0.0103(10) -0.0007(9)
C18 0.0509(16) 0.0258(11) 0.0299(12) 0.0109(9) -0.0088(11) -0.0101(11)
C19 0.0439(15) 0.0390(14) 0.0310(13) 0.0145(11) 0.0048(11) -0.0068(12)
C20 0.0317(12) 0.0333(12) 0.0303(12) 0.0096(10) 0.0048(10) 0.0026(10)
C21 0.0234(10) 0.0214(9) 0.0205(9) 0.0012(7) 0.0015(8) 0.0035(8)
C22 0.0232(10) 0.0250(10) 0.0281(11) -0.0025(8) -0.0010(8) 0.0059(8)
C23 0.0289(12) 0.0333(12) 0.0333(12) -0.0065(10) -0.0044(10) 0.0036(10)
C24 0.0431(15) 0.0273(12) 0.0373(13) -0.0068(10) 0.0027(11) 0.0062(11)
C25 0.0397(15) 0.0343(13) 0.0365(13) -0.0059(11) -0.0031(11) 0.0183(11)
C26 0.0301(12) 0.0338(12) 0.0295(11) -0.0040(9) -0.0035(9) 0.0123(10)
C27 0.0203(10) 0.0331(12) 0.0272(11) 0.0057(9) -0.0001(8) -0.0025(9)
C28 0.0189(10) 0.0345(12) 0.0267(11) 0.0032(9) -0.0004(8) 0.0014(9)
C29 0.0193(10) 0.0267(11) 0.0373(12) -0.0120(9) -0.0074(9) 0.0026(8)
C30 0.0287(13) 0.0239(11) 0.0623(19) -0.0065(11) -0.0136(12) 0.0004(10)
C31 0.0345(16) 0.0290(14) 0.105(3) -0.0239(16) -0.0260(17) 0.0024(12)
C32 0.0411(17) 0.062(2) 0.085(3) -0.053(2) -0.0254(17) 0.0157(16)
C33 0.0409(16) 0.076(2) 0.0418(17) -0.0338(16) -0.0109(13) 0.0122(16)
C34 0.0318(13) 0.0490(16) 0.0304(12) -0.0155(11) -0.0037(10) 0.0046(11)
C35 0.0237(10) 0.0205(9) 0.0217(10) -0.0025(7) -0.0040(8) 0.0052(8)
C36 0.0273(11) 0.0265(11) 0.0234(10) 0.0022(8) -0.0010(8) 0.0049(9)
C37 0.0360(13) 0.0320(12) 0.0302(12) 0.0085(10) -0.0032(10) 0.0015(10)
C38 0.0445(15) 0.0275(12) 0.0321(13) 0.0057(9) -0.0108(11) 0.0096(11)
C39 0.0323(13) 0.0324(13) 0.0367(13) -0.0025(10) -0.0117(10) 0.0108(10)
C40 0.0248(11) 0.0262(11) 0.0355(12) -0.0026(9) -0.0070(9) 0.0033(9)
B1 0.0339(15) 0.0438(17) 0.0300(14) 0.0156(12) 0.0026(11) -0.0043(13)
F1 0.0436(10) 0.0466(10) 0.0698(13) 0.0276(9) 0.0119(9) -0.0032(8)
F2 0.0405(9) 0.0792(14) 0.0359(9) 0.0036(9) 0.0064(7) 0.0041(9)
F3 0.0873(16) 0.0454(11) 0.0554(12) -0.0088(9) 0.0007(11) -0.0096(11)
F4 0.0375(10) 0.152(2) 0.0504(12) 0.0500(14) -0.0040(9) -0.0066(13)
Cl1L 0.0861(9) 0.1815(17) 0.0782(8) -0.0309(10) 0.0252(7) -0.0301(10)
Cl2L 0.1642(16) 0.0771(8) 0.1112(11) 0.0106(8) -0.0495(11) 0.0111(9)
C1L 0.232(8) 0.071(3) 0.070(3) 0.000(3) 0.037(4) -0.001(4)

loop_
_atom_type_symbol
_atom_type_description
_atom_type_scat_dispersion_real
_atom_type_scat_dispersion_imag
_atom_type_scat_source
C C 0.0033 0.0016 'International Tables Vol C Tables 4.2.6.8 and 6.1.1.4'
H H 0.0000 0.0000 'International Tables Vol C Tables 4.2.6.8 and 6.1.1.4'
N N 0.0061 0.0033 'International Tables Vol C Tables 4.2.6.8 and 6.1.1.4'
F F 0.0171 0.0103 'International Tables Vol C Tables 4.2.6.8 and 6.1.1.4'
P P 0.1023 0.0942 'International Tables Vol C Tables 4.2.6.8 and 6.1.1.4'
Ru Ru -1.2594 0.8363 'International Tables Vol C Tables 4.2.6.8 and 6.1.1.4'
Cl Cl 0.1484 0.1585 'International Tables Vol C Tables 4.2.6.8 and 6.1.1.4'
B B 0.0013 0.0007 'International Tables Vol C Tables 4.2.6.8 and 6.1.1.4'

loop_
_geom_angle_atom_site_label_1
_geom_angle_atom_site_label_2
_geom_angle_atom_site_label_3
_geom_angle
N1 Ru1 N3 84.62(7)
N1 Ru1 N2 81.27(7)
N3 Ru1 N2 75.89(7)
N1 Ru1 P1 104.08(5)
N3 Ru1 P1 97.84(5)
N2 Ru1 P1 171.51(5)
N1 Ru1 P2 97.62(5)
N3 Ru1 P2 176.47(5)
N2 Ru1 P2 101.69(5)
P1 Ru1 P2 84.30(2)
N1 Ru1 Cl1 169.92(5)
N3 Ru1 Cl1 89.63(5)
N2 Ru1 Cl1 89.32(5)
P1 Ru1 Cl1 84.871(18)
P2 Ru1 Cl1 87.761(19)
C27 P1 C15 99.60(10)
C27 P1 C21 105.01(11)
C15 P1 C21 98.68(10)
C27 P1 Ru1 107.64(8)
C15 P1 Ru1 120.44(7)
C21 P1 Ru1 122.41(7)
C5 N1 C1 117.26(18)
C5 N1 Ru1 127.40(15)
C1 N1 Ru1 115.33(14)
N1 C1 C2 122.0(2)
N1 C1 C6 119.13(19)
C2 C1 C6 118.8(2)
C35 P2 C29 98.42(11)
C35 P2 C28 100.61(10)
C29 P2 C28 102.39(11)
C35 P2 Ru1 123.46(8)
C29 P2 Ru1 118.93(8)
C28 P2 Ru1 109.79(8)
C6 N2 C13 111.25(18)
C6 N2 C7 109.24(18)
C13 N2 C7 108.12(17)
C6 N2 Ru1 108.91(13)
C13 N2 Ru1 114.55(14)
C7 N2 Ru1 104.46(12)
C1 C2 C3 119.7(2)
C8 N3 C12 118.18(19)
C8 N3 Ru1 114.37(14)
C12 N3 Ru1 127.43(15)
C4 C3 C2 118.7(2)
C3 C4 C5 118.9(2)
N1 C5 C4 123.4(2)
N2 C6 C1 114.76(18)
N2 C7 C8 110.22(17)
N3 C8 C9 121.8(2)
N3 C8 C7 115.89(19)
C9 C8 C7 122.3(2)
C10 C9 C8 119.1(2)
C11 C10 C9 118.9(2)
C10 C11 C12 119.5(2)
N3 C12 C11 122.1(2)
N2 C13 C14 116.2(2)
C16 C15 C20 118.9(2)
C16 C15 P1 123.68(17)
C20 C15 P1 117.41(17)
C15 C16 C17 120.6(2)
C18 C17 C16 119.8(2)
C19 C18 C17 120.2(2)
C18 C19 C20 120.2(2)
C19 C20 C15 120.3(2)
C26 C21 C22 118.0(2)
C26 C21 P1 122.65(17)
C22 C21 P1 119.26(16)
C23 C22 C21 121.1(2)
C22 C23 C24 120.0(2)
C25 C24 C23 119.6(2)
C24 C25 C26 120.3(2)
C25 C26 C21 121.0(2)
C28 C27 P1 111.46(16)
C27 C28 P2 111.57(16)
C30 C29 C34 118.8(2)
C30 C29 P2 120.2(2)
C34 C29 P2 121.0(2)
C29 C30 C31 120.2(3)
C32 C31 C30 120.1(3)
C33 C32 C31 120.2(3)
C32 C33 C34 120.2(3)
C33 C34 C29 120.4(3)
C36 C35 C40 118.5(2)
C36 C35 P2 122.45(17)
C40 C35 P2 119.01(18)
C35 C36 C37 120.3(2)
C38 C37 C36 120.5(2)
C37 C38 C39 119.9(2)
C40 C39 C38 119.6(2)
C39 C40 C35 121.1(2)
F4 B1 F1 111.2(2)
F4 B1 F2 110.6(2)
F1 B1 F2 109.1(3)
F4 B1 F3 110.4(3)
F1 B1 F3 107.8(2)
F2 B1 F3 107.6(2)
Cl1L C1L Cl2L 116.4(3)

loop_
_geom_bond_atom_site_label_1
_geom_bond_atom_site_label_2
_geom_bond_distance
Ru1 N1 2.0732(17)
Ru1 N3 2.1393(18)
Ru1 N2 2.2034(17)
Ru1 P1 2.3069(5)
Ru1 P2 2.3271(6)
Ru1 Cl1 2.4217(5)
P1 C27 1.832(2)
P1 C15 1.840(2)
P1 C21 1.842(2)
N1 C5 1.351(3)
N1 C1 1.358(3)
C1 C2 1.384(3)
C1 C6 1.498(3)
P2 C35 1.834(2)
P2 C29 1.838(2)
P2 C28 1.852(2)
N2 C6 1.486(3)
N2 C13 1.487(3)
N2 C7 1.491(3)
C2 C3 1.386(4)
N3 C8 1.347(3)
N3 C12 1.348(3)
C3 C4 1.379(4)
C4 C5 1.379(3)
C7 C8 1.495(3)
C8 C9 1.390(3)
C9 C10 1.381(4)
C10 C11 1.372(4)
C11 C12 1.381(4)
C13 C14 1.521(3)
C15 C16 1.387(3)
C15 C20 1.398(3)
C16 C17 1.395(3)
C17 C18 1.383(4)
C18 C19 1.376(4)
C19 C20 1.391(3)
C21 C26 1.392(3)
C21 C22 1.395(3)
C22 C23 1.389(3)
C23 C24 1.389(4)
C24 C25 1.378(4)
C25 C26 1.392(4)
C27 C28 1.529(3)
C29 C30 1.395(4)
C29 C34 1.399(4)
C30 C31 1.399(4)
C31 C32 1.385(6)
C32 C33 1.372(6)
C33 C34 1.398(4)
C35 C36 1.390(3)
C35 C40 1.406(3)
C36 C37 1.396(3)
C37 C38 1.375(4)
C38 C39 1.397(4)
C39 C40 1.380(3)
B1 F4 1.375(4)
B1 F1 1.380(3)
B1 F2 1.390(3)
B1 F3 1.400(4)
Cl1L C1L 1.720(5)
Cl2L C1L 1.724(6)

loop_
_geom_torsion_atom_site_label_1
_geom_torsion_atom_site_label_2
_geom_torsion_atom_site_label_3
_geom_torsion_atom_site_label_4
_geom_torsion
N1 Ru1 P1 C27 -118.77(10)
N3 Ru1 P1 C27 154.85(10)
N2 Ru1 P1 C27 112.9(3)
P2 Ru1 P1 C27 -22.32(9)
Cl1 Ru1 P1 C27 65.93(9)
N1 Ru1 P1 C15 128.29(9)
N3 Ru1 P1 C15 41.91(10)
N2 Ru1 P1 C15 0.0(3)
P2 Ru1 P1 C15 -135.26(8)
Cl1 Ru1 P1 C15 -47.01(8)
N1 Ru1 P1 C21 2.82(10)
N3 Ru1 P1 C21 -83.56(10)
N2 Ru1 P1 C21 -125.5(3)
P2 Ru1 P1 C21 99.27(8)
Cl1 Ru1 P1 C21 -172.48(8)
N3 Ru1 N1 C5 108.26(19)
N2 Ru1 N1 C5 -175.22(19)
P1 Ru1 N1 C5 11.51(19)
P2 Ru1 N1 C5 -74.49(18)
Cl1 Ru1 N1 C5 163.7(2)
N3 Ru1 N1 C1 -70.14(15)
N2 Ru1 N1 C1 6.38(15)
P1 Ru1 N1 C1 -166.89(14)
P2 Ru1 N1 C1 107.11(15)
Cl1 Ru1 N1 C1 -14.7(4)
C5 N1 C1 C2 -1.1(3)
Ru1 N1 C1 C2 177.4(2)
C5 N1 C1 C6 176.7(2)
Ru1 N1 C1 C6 -4.7(3)
N1 Ru1 P2 C35 -11.23(10)
N3 Ru1 P2 C35 117.9(8)
N2 Ru1 P2 C35 71.37(10)
P1 Ru1 P2 C35 -114.72(9)
Cl1 Ru1 P2 C35 160.22(9)
N1 Ru1 P2 C29 -135.68(11)
N3 Ru1 P2 C29 -6.6(8)
N2 Ru1 P2 C29 -53.08(11)
P1 Ru1 P2 C29 120.82(10)
Cl1 Ru1 P2 C29 35.76(10)
N1 Ru1 P2 C28 106.97(10)
N3 Ru1 P2 C28 -124.0(8)
N2 Ru1 P2 C28 -170.43(10)
P1 Ru1 P2 C28 3.47(9)
Cl1 Ru1 P2 C28 -81.59(9)
N1 Ru1 N2 C6 -6.70(15)
N3 Ru1 N2 C6 79.90(15)
P1 Ru1 N2 C6 122.9(3)
P2 Ru1 N2 C6 -102.74(14)
Cl1 Ru1 N2 C6 169.69(14)
N1 Ru1 N2 C13 118.59(15)
N3 Ru1 N2 C13 -154.81(16)
P1 Ru1 N2 C13 -111.8(3)
P2 Ru1 N2 C13 22.55(15)
Cl1 Ru1 N2 C13 -65.03(14)
N1 Ru1 N2 C7 -123.32(14)
N3 Ru1 N2 C7 -36.72(13)
P1 Ru1 N2 C7 6.3(4)
P2 Ru1 N2 C7 140.64(12)
Cl1 Ru1 N2 C7 53.07(13)
N1 C1 C2 C3 -0.7(4)
C6 C1 C2 C3 -178.6(3)
N1 Ru1 N3 C8 107.88(16)
N2 Ru1 N3 C8 25.55(15)
P1 Ru1 N3 C8 -148.61(14)
P2 Ru1 N3 C8 -21.5(9)
Cl1 Ru1 N3 C8 -63.84(15)
N1 Ru1 N3 C12 -73.70(19)
N2 Ru1 N3 C12 -156.0(2)
P1 Ru1 N3 C12 29.81(19)
P2 Ru1 N3 C12 156.9(7)
Cl1 Ru1 N3 C12 114.58(18)
C1 C2 C3 C4 1.4(5)
C2 C3 C4 C5 -0.2(5)
C1 N1 C5 C4 2.5(3)
Ru1 N1 C5 C4 -175.90(19)
C3 C4 C5 N1 -1.8(4)
C13 N2 C6 C1 -120.9(2)
C7 N2 C6 C1 119.8(2)
Ru1 N2 C6 C1 6.3(2)
N1 C1 C6 N2 -1.5(3)
C2 C1 C6 N2 176.4(2)
C6 N2 C7 C8 -72.2(2)
C13 N2 C7 C8 166.57(18)
Ru1 N2 C7 C8 44.16(19)
C12 N3 C8 C9 -6.2(3)
Ru1 N3 C8 C9 172.42(19)
C12 N3 C8 C7 173.9(2)
Ru1 N3 C8 C7 -7.6(2)
N2 C7 C8 N3 -26.2(3)
N2 C7 C8 C9 153.9(2)
N3 C8 C9 C10 2.9(4)
C7 C8 C9 C10 -177.1(2)
C8 C9 C10 C11 2.0(4)
C9 C10 C11 C12 -3.4(4)
C8 N3 C12 C11 4.7(3)
Ru1 N3 C12 C11 -173.68(19)
C10 C11 C12 N3 0.1(4)
C6 N2 C13 C14 -67.2(3)
C7 N2 C13 C14 52.8(3)
Ru1 N2 C13 C14 168.78(18)
C27 P1 C15 C16 -122.0(2)
C21 P1 C15 C16 131.02(19)
Ru1 P1 C15 C16 -4.9(2)
C27 P1 C15 C20 55.1(2)
C21 P1 C15 C20 -51.9(2)
Ru1 P1 C15 C20 172.21(16)
C20 C15 C16 C17 -0.3(3)
P1 C15 C16 C17 176.79(17)
C15 C16 C17 C18 -1.0(3)
C16 C17 C18 C19 1.5(4)
C17 C18 C19 C20 -0.7(4)
C18 C19 C20 C15 -0.5(4)
C16 C15 C20 C19 1.0(4)
P1 C15 C20 C19 -176.2(2)
C27 P1 C21 C26 30.5(2)
C15 P1 C21 C26 133.0(2)
Ru1 P1 C21 C26 -92.3(2)
C27 P1 C21 C22 -152.67(18)
C15 P1 C21 C22 -50.23(19)
Ru1 P1 C21 C22 84.51(18)
C26 C21 C22 C23 2.0(4)
P1 C21 C22 C23 -174.93(19)
C21 C22 C23 C24 -1.1(4)
C22 C23 C24 C25 -0.8(4)
C23 C24 C25 C26 1.8(4)
C24 C25 C26 C21 -0.9(4)
C22 C21 C26 C25 -1.0(4)
P1 C21 C26 C25 175.8(2)
C15 P1 C27 C28 168.40(17)
C21 P1 C27 C28 -89.84(18)
Ru1 P1 C27 C28 42.04(19)
P1 C27 C28 P2 -40.0(2)
C35 P2 C28 C27 152.12(17)
C29 P2 C28 C27 -106.72(18)
Ru1 P2 C28 C27 20.54(19)
C35 P2 C29 C30 146.3(2)
C28 P2 C29 C30 43.5(2)
Ru1 P2 C29 C30 -77.7(2)
C35 P2 C29 C34 -34.6(2)
C28 P2 C29 C34 -137.5(2)
Ru1 P2 C29 C34 101.4(2)
C34 C29 C30 C31 -1.0(4)
P2 C29 C30 C31 178.1(2)
C29 C30 C31 C32 1.0(5)
C30 C31 C32 C33 -0.6(5)
C31 C32 C33 C34 0.2(5)
C32 C33 C34 C29 -0.2(4)
C30 C29 C34 C33 0.6(4)
P2 C29 C34 C33 -178.5(2)
C29 P2 C35 C36 112.9(2)
C28 P2 C35 C36 -142.69(19)
Ru1 P2 C35 C36 -20.2(2)
C29 P2 C35 C40 -64.1(2)
C28 P2 C35 C40 40.2(2)
Ru1 P2 C35 C40 162.69(15)
C40 C35 C36 C37 -1.2(3)
P2 C35 C36 C37 -178.34(18)
C35 C36 C37 C38 0.2(4)
C36 C37 C38 C39 0.7(4)
C37 C38 C39 C40 -0.6(4)
C38 C39 C40 C35 -0.5(4)
C36 C35 C40 C39 1.4(4)
P2 C35 C40 C39 178.63(19)
